data_4067581
loop_
_publ_author_name
'Mutseneck, Elena V.'
'Reus, Christian'
'Sch\"odel, Frauke'
'Bolte, Michael'
'Lerner, Hans-Wolfram'
'Wagner, Matthias'

_publ_section_title
;
 Reactions of [Cp*RuCl]4and [(p-cymene)RuCl2]2with the Tridentate Ligand
 [Ph(pz)B(\m-O)(\m-pz)B(pz)Ph]&#x2212;
;
_journal_issue 4
_journal_name_full Organometallics
_journal_page_first 966
_journal_paper_doi 10.1021/om901022d
_journal_volume 29
_journal_year 2010
_chemical_formula_moiety 'C28 H29 B3 Li N4 O4, C12 H24 Li O5, C4 H8 O'
_chemical_formula_sum 'C44 H61 B3 Li2 N4 O10'
_chemical_formula_weight 852.28
_chemical_name_systematic ?
_space_group_IT_number 14
_symmetry_cell_setting monoclinic
_symmetry_space_group_name_Hall '-P 2ybc'
_symmetry_space_group_name_H-M 'P 1 21/c 1'
_atom_sites_solution_hydrogens geom
_atom_sites_solution_primary direct
_atom_sites_solution_secondary difmap
_audit_creation_method SHELXL-97
_cell_angle_alpha 90.00
_cell_angle_beta 95.219(3)
_cell_angle_gamma 90.00
_cell_formula_units_Z 4
_cell_length_a 21.2375(9)
_cell_length_b 11.1591(3)
_cell_length_c 20.1495(7)
_cell_measurement_reflns_used 33558
_cell_measurement_temperature 173(2)
_cell_measurement_theta_max 27.6
_cell_measurement_theta_min 2.4
_cell_volume 4755.5(3)
_computing_cell_refinement 'X-Area (Stoe & Cie, 2001)'
_computing_data_collection 'X-Area (Stoe & Cie, 2001)'
_computing_data_reduction 'X-Area (Stoe & Cie, 2001)'
_computing_molecular_graphics 'XP in SHELXTL-Plus (Sheldrick, 1991)'
_computing_publication_material SHELXL97
_computing_structure_refinement 'SHELXL97 (Sheldrick, 2008) '
_computing_structure_solution 'SHELXS97 (Sheldrick, 2008) '
_diffrn_ambient_temperature 173(2)
_diffrn_measured_fraction_theta_full 0.999
_diffrn_measured_fraction_theta_max 0.999
_diffrn_measurement_device_type 'STOE IPDS II two-circle-diffractometer'
_diffrn_measurement_method \w
_diffrn_radiation_monochromator graphite
_diffrn_radiation_source 'fine-focus sealed tube'
_diffrn_radiation_type MoK\a
_diffrn_radiation_wavelength 0.71073
_diffrn_reflns_av_R_equivalents 0.0559
_diffrn_reflns_av_sigmaI/netI 0.0328
_diffrn_reflns_limit_h_max 25
_diffrn_reflns_limit_h_min -25
_diffrn_reflns_limit_k_max 13
_diffrn_reflns_limit_k_min -13
_diffrn_reflns_limit_l_max 23
_diffrn_reflns_limit_l_min -23
_diffrn_reflns_number 50334
_diffrn_reflns_theta_full 25.00
_diffrn_reflns_theta_max 25.03
_diffrn_reflns_theta_min 2.26
_diffrn_standards_number 0
_exptl_absorpt_coefficient_mu 0.082
_exptl_absorpt_correction_type none
_exptl_crystal_colour colourless
_exptl_crystal_density_diffrn 1.190
_exptl_crystal_density_method 'not measured'
_exptl_crystal_description block
_exptl_crystal_F_000 1816
_exptl_crystal_size_max 0.23
_exptl_crystal_size_mid 0.23
_exptl_crystal_size_min 0.19
_refine_diff_density_max 0.713
_refine_diff_density_min -0.444
_refine_diff_density_rms 0.059
_refine_ls_extinction_coef 0.0074(16)
_refine_ls_extinction_expression Fc^*^=kFc[1+0.001xFc^2^\l^3^/sin(2\q)]^-1/4^
_refine_ls_extinction_method SHELXL
_refine_ls_goodness_of_fit_ref 1.063
_refine_ls_hydrogen_treatment constr
_refine_ls_matrix_type full
_refine_ls_number_parameters 561
_refine_ls_number_reflns 8393
_refine_ls_number_restraints 191
_refine_ls_restrained_S_all 1.169
_refine_ls_R_factor_all 0.1059
_refine_ls_R_factor_gt 0.0872
_refine_ls_shift/su_max 0.000
_refine_ls_shift/su_mean 0.000
_refine_ls_structure_factor_coef Fsqd
_refine_ls_weighting_details 'calc w=1/[\s^2^(Fo^2^)+(0.1593P)^2^+2.2786P] where P=(Fo^2^+2Fc^2^)/3'
_refine_ls_weighting_scheme calc
_refine_ls_wR_factor_gt 0.2526
_refine_ls_wR_factor_ref 0.2682
_reflns_number_gt 6347
_reflns_number_total 8393
_reflns_threshold_expression I>2\s(I)
_cod_data_source_file om901022d_si_001.cif
_cod_data_source_block wa909
_cod_depositor_comments
;
The following automatic conversions were performed:

'_symmetry_cell_setting' value 'Monoclinic' changed to 'monoclinic'
according to /home/saulius/struct/CIF-dictionaries/cif_core.dic
dictionary named 'cif_core.dic' version 2.4.1 from 2010-06-29.

Automatic conversion script
Id: cif_fix_values 1715 2011-07-08 13:25:40Z adriana 
;
_cod_original_sg_symbol_H-M 'P 21/c'
_cod_database_code 4067581

loop_
_symmetry_equiv_pos_as_xyz
'x, y, z'
'-x, y+1/2, -z+1/2'
'-x, -y, -z'
'x, -y-1/2, z-1/2'

loop_
_atom_site_label
_atom_site_type_symbol
_atom_site_fract_x
_atom_site_fract_y
_atom_site_fract_z
_atom_site_U_iso_or_equiv
_atom_site_adp_type
_atom_site_occupancy
_atom_site_symmetry_multiplicity
_atom_site_calc_flag
_atom_site_refinement_flags
_atom_site_disorder_assembly
_atom_site_disorder_group
B1 B 0.21429(17) 0.7071(3) 0.24070(17) 0.0451(8) Uani 1 1 d . . .
B2 B 0.28116(16) 0.5361(3) 0.29192(18) 0.0437(8) Uani 1 1 d . . .
B3 B 0.32969(16) 0.7015(3) 0.23473(17) 0.0421(7) Uani 1 1 d . . .
O1 O 0.22064(9) 0.59020(19) 0.27125(10) 0.0448(5) Uani 1 1 d . . .
O2 O 0.33593(9) 0.59727(19) 0.26848(11) 0.0487(6) Uani 1 1 d . . .
O3 O 0.27374(10) 0.7587(2) 0.22186(12) 0.0535(6) Uani 1 1 d . . .
Li1 Li 0.1581(3) 0.4799(6) 0.2374(4) 0.0679(16) Uani 1 1 d . A .
N11 N 0.17088(14) 0.6904(3) 0.17184(13) 0.0557(7) Uani 1 1 d . . .
N12 N 0.13213(16) 0.5947(3) 0.16133(17) 0.0705(9) Uani 1 1 d . . .
C13 C 0.1004(2) 0.6111(6) 0.1011(2) 0.0950(17) Uani 1 1 d . . .
H13 H 0.0698 0.5574 0.0808 0.114 Uiso 1 1 calc R . .
C14 C 0.1190(3) 0.7186(6) 0.0725(2) 0.105(2) Uani 1 1 d . . .
H14 H 0.1042 0.7515 0.0305 0.125 Uiso 1 1 calc R . .
C15 C 0.1634(2) 0.7655(4) 0.11933(18) 0.0770(13) Uani 1 1 d . . .
H15 H 0.1853 0.8389 0.1153 0.092 Uiso 1 1 calc R . .
N21 N 0.28110(12) 0.4056(2) 0.25767(12) 0.0452(6) Uani 1 1 d . . .
N22 N 0.22629(14) 0.3495(3) 0.23600(15) 0.0569(7) Uani 1 1 d . . .
C23 C 0.2432(2) 0.2443(4) 0.21086(19) 0.0695(10) Uani 1 1 d . . .
H23 H 0.2143 0.1861 0.1920 0.083 Uiso 1 1 calc R . .
C24 C 0.3102(2) 0.2314(3) 0.21618(18) 0.0657(10) Uani 1 1 d . . .
H24 H 0.3345 0.1661 0.2023 0.079 Uiso 1 1 calc R . .
C25 C 0.33098(16) 0.3364(3) 0.24621(16) 0.0516(8) Uani 1 1 d . . .
H25 H 0.3741 0.3571 0.2573 0.062 Uiso 1 1 calc R . .
C31 C 0.17817(14) 0.8023(3) 0.28491(15) 0.0488(8) Uani 1 1 d . . .
C32 C 0.1488(2) 0.7688(4) 0.34034(19) 0.0723(11) Uani 1 1 d . . .
H32 H 0.1490 0.6872 0.3539 0.087 Uiso 1 1 calc R . .
C33 C 0.1187(2) 0.8554(6) 0.3765(2) 0.0946(16) Uani 1 1 d . . .
H33 H 0.0994 0.8319 0.4152 0.113 Uiso 1 1 calc R . .
C34 C 0.1162(2) 0.9741(5) 0.3572(3) 0.0927(16) Uani 1 1 d . . .
H34 H 0.0950 1.0312 0.3821 0.111 Uiso 1 1 calc R . .
C35 C 0.1438(2) 1.0084(5) 0.3032(3) 0.0887(14) Uani 1 1 d . . .
H35 H 0.1421 1.0896 0.2891 0.106 Uiso 1 1 calc R . .
C36 C 0.17483(18) 0.9241(3) 0.2684(2) 0.0657(10) Uani 1 1 d . . .
H36 H 0.1952 0.9502 0.2309 0.079 Uiso 1 1 calc R . .
C41 C 0.29229(16) 0.5163(3) 0.37204(16) 0.0485(7) Uani 1 1 d . . .
C42 C 0.3535(2) 0.5172(3) 0.40572(19) 0.0645(10) Uani 1 1 d . . .
H42 H 0.3887 0.5311 0.3809 0.077 Uiso 1 1 calc R . .
C43 C 0.3637(3) 0.4985(4) 0.4738(2) 0.0900(15) Uani 1 1 d . . .
H43 H 0.4056 0.5008 0.4948 0.108 Uiso 1 1 calc R . .
C44 C 0.3152(4) 0.4772(5) 0.5101(2) 0.1022(19) Uani 1 1 d . . .
H44 H 0.3228 0.4620 0.5566 0.123 Uiso 1 1 calc R . .
C45 C 0.2544(3) 0.4775(4) 0.4800(2) 0.0872(14) Uani 1 1 d . . .
H45 H 0.2200 0.4641 0.5061 0.105 Uiso 1 1 calc R . .
C46 C 0.2427(2) 0.4972(3) 0.41174(18) 0.0630(9) Uani 1 1 d . . .
H46 H 0.2003 0.4977 0.3919 0.076 Uiso 1 1 calc R . .
C51 C 0.39130(15) 0.7589(3) 0.20981(14) 0.0475(7) Uani 1 1 d . . .
C52 C 0.44732(16) 0.6940(4) 0.21030(18) 0.0593(9) Uani 1 1 d . . .
H52 H 0.4488 0.6148 0.2278 0.071 Uiso 1 1 calc R . .
C53 C 0.50087(19) 0.7416(6) 0.1860(2) 0.0853(15) Uani 1 1 d . . .
H53 H 0.5384 0.6952 0.1863 0.102 Uiso 1 1 calc R . .
C54 C 0.4994(3) 0.8573(6) 0.1615(3) 0.0998(18) Uani 1 1 d . . .
H54 H 0.5359 0.8906 0.1447 0.120 Uiso 1 1 calc R . .
C55 C 0.4457(3) 0.9233(5) 0.1614(3) 0.0970(17) Uani 1 1 d . . .
H55 H 0.4452 1.0033 0.1451 0.116 Uiso 1 1 calc R . .
C56 C 0.3914(2) 0.8756(4) 0.1846(2) 0.0697(10) Uani 1 1 d . . .
H56 H 0.3540 0.9227 0.1834 0.084 Uiso 1 1 calc R . .
O61 O 0.08720(13) 0.4254(3) 0.2836(2) 0.0962(11) Uani 1 1 d D . .
C62 C 0.0900(3) 0.3420(6) 0.3402(4) 0.070(2) Uiso 0.632(13) 1 d PD A 1
H62A H 0.0922 0.3851 0.3833 0.084 Uiso 0.632(13) 1 calc PR A 1
H62B H 0.1264 0.2866 0.3400 0.084 Uiso 0.632(13) 1 calc PR A 1
C62' C 0.0871(7) 0.3025(13) 0.3015(12) 0.124(7) Uiso 0.368(13) 1 d PD A 2
H62C H 0.1221 0.2856 0.3360 0.149 Uiso 0.368(13) 1 calc PR A 2
H62D H 0.0927 0.2520 0.2621 0.149 Uiso 0.368(13) 1 calc PR A 2
C63 C 0.0282(3) 0.2772(7) 0.3263(5) 0.148(3) Uani 1 1 d D . .
H63A H 0.0354 0.1988 0.3054 0.177 Uiso 0.632(13) 1 calc PR A 1
H63B H 0.0091 0.2626 0.3686 0.177 Uiso 0.632(13) 1 calc PR A 1
H63C H 0.0344 0.2570 0.3743 0.177 Uiso 0.368(13) 1 calc PR A 2
H63D H 0.0075 0.2085 0.3021 0.177 Uiso 0.368(13) 1 calc PR A 2
C64 C -0.0108(4) 0.3429(9) 0.2858(6) 0.101(3) Uiso 0.632(13) 1 d PD A 1
H64A H -0.0521 0.3528 0.3042 0.121 Uiso 0.632(13) 1 calc PR A 1
H64B H -0.0176 0.3055 0.2412 0.121 Uiso 0.632(13) 1 calc PR A 1
C65 C 0.0252(4) 0.4718(9) 0.2817(7) 0.114(4) Uiso 0.632(13) 1 d PD A 1
H65A H 0.0126 0.5151 0.2397 0.137 Uiso 0.632(13) 1 calc PR A 1
H65B H 0.0191 0.5239 0.3204 0.137 Uiso 0.632(13) 1 calc PR A 1
C64' C -0.0114(6) 0.3864(13) 0.3161(8) 0.090(5) Uiso 0.368(13) 1 d PD A 2
H64C H -0.0066 0.4415 0.3547 0.108 Uiso 0.368(13) 1 calc PR A 2
H64D H -0.0566 0.3677 0.3045 0.108 Uiso 0.368(13) 1 calc PR A 2
C65' C 0.0218(4) 0.4343(11) 0.2550(6) 0.061(3) Uiso 0.368(13) 1 d PD A 2
H65C H 0.0134 0.3826 0.2152 0.073 Uiso 0.368(13) 1 calc PR A 2
H65D H 0.0096 0.5179 0.2436 0.073 Uiso 0.368(13) 1 calc PR A 2
Li2 Li 0.3627(3) 0.0294(5) 0.4925(2) 0.0503(12) Uani 1 1 d . B .
O71 O 0.44081(13) 0.0939(3) 0.52882(13) 0.0702(8) Uani 1 1 d D . .
C72 C 0.4698(3) 0.1970(5) 0.5041(3) 0.0974(16) Uani 1 1 d D . .
H72A H 0.4383 0.2446 0.4761 0.117 Uiso 1 1 calc R . .
H72B H 0.5040 0.1733 0.4766 0.117 Uiso 1 1 calc R . .
C73 C 0.4957(3) 0.2685(5) 0.5617(4) 0.116(2) Uani 1 1 d D . .
H73A H 0.5423 0.2743 0.5626 0.140 Uiso 1 1 calc R . .
H73B H 0.4777 0.3504 0.5597 0.140 Uiso 1 1 calc R . .
C74 C 0.4777(3) 0.2050(7) 0.6201(3) 0.137(3) Uani 1 1 d D . .
H74A H 0.4392 0.2406 0.6362 0.164 Uiso 1 1 calc R . .
H74B H 0.5123 0.2073 0.6565 0.164 Uiso 1 1 calc R . .
C75 C 0.4654(3) 0.0782(6) 0.5963(3) 0.116(2) Uani 1 1 d D . .
H75A H 0.5049 0.0306 0.5994 0.140 Uiso 1 1 calc R . .
H75B H 0.4342 0.0380 0.6225 0.140 Uiso 1 1 calc R . .
O81 O 0.35172(14) -0.1310(2) 0.44714(12) 0.0650(7) Uani 1 1 d . . .
O82 O 0.34488(14) 0.0895(2) 0.39397(12) 0.0656(7) Uani 1 1 d . . .
O83 O 0.28434(16) 0.1277(3) 0.50283(13) 0.0840(9) Uani 1 1 d . . .
O84 O 0.32737(14) -0.0637(2) 0.56974(11) 0.0657(7) Uani 1 1 d . . .
C81 C 0.3134(4) -0.1167(7) 0.3863(4) 0.075(2) Uiso 0.622(10) 1 d P B 1
H81A H 0.2691 -0.0992 0.3948 0.090 Uiso 0.622(10) 1 calc PR B 1
H81B H 0.3140 -0.1903 0.3589 0.090 Uiso 0.622(10) 1 calc PR B 1
C82 C 0.3413(4) -0.0137(6) 0.3519(3) 0.0668(19) Uiso 0.622(10) 1 d P B 1
H82A H 0.3842 -0.0352 0.3403 0.080 Uiso 0.622(10) 1 calc PR B 1
H82B H 0.3149 0.0045 0.3100 0.080 Uiso 0.622(10) 1 calc PR B 1
C81' C 0.3474(6) -0.1162(9) 0.3726(5) 0.057(3) Uiso 0.378(10) 1 d P B 2
H81C H 0.3903 -0.1064 0.3576 0.069 Uiso 0.378(10) 1 calc PR B 2
H81D H 0.3278 -0.1881 0.3506 0.069 Uiso 0.378(10) 1 calc PR B 2
C82' C 0.3091(6) -0.0104(9) 0.3546(5) 0.053(3) Uiso 0.378(10) 1 d P B 2
H82C H 0.2657 -0.0193 0.3682 0.064 Uiso 0.378(10) 1 calc PR B 2
H82D H 0.3068 0.0052 0.3061 0.064 Uiso 0.378(10) 1 calc PR B 2
C83 C 0.2981(2) 0.1818(4) 0.3940(2) 0.0787(12) Uani 1 1 d . B .
H83A H 0.2755 0.1877 0.3489 0.094 Uiso 1 1 calc R . .
H83B H 0.3194 0.2594 0.4041 0.094 Uiso 1 1 calc R . .
C84 C 0.2520(2) 0.1607(4) 0.4422(2) 0.0795(12) Uani 1 1 d . B .
H84A H 0.2272 0.2344 0.4480 0.095 Uiso 1 1 calc R . .
H84B H 0.2225 0.0961 0.4261 0.095 Uiso 1 1 calc R . .
C85 C 0.2434(4) 0.0711(7) 0.5481(3) 0.132(3) Uani 1 1 d . B .
H85A H 0.2207 0.1336 0.5714 0.159 Uiso 1 1 calc R . .
H85B H 0.2116 0.0208 0.5223 0.159 Uiso 1 1 calc R . .
C86 C 0.2776(3) 0.0022(5) 0.5938(3) 0.0949(16) Uani 1 1 d . B .
H86A H 0.2485 -0.0547 0.6130 0.114 Uiso 1 1 calc R . .
H86B H 0.2955 0.0547 0.6303 0.114 Uiso 1 1 calc R . .
C87 C 0.3231(4) -0.1867(6) 0.5503(3) 0.0593(17) Uiso 0.622(10) 1 d P B 1
H87A H 0.2928 -0.2289 0.5766 0.071 Uiso 0.622(10) 1 calc PR B 1
H87B H 0.3649 -0.2256 0.5590 0.071 Uiso 0.622(10) 1 calc PR B 1
C88 C 0.3011(3) -0.1946(6) 0.4765(3) 0.0573(18) Uiso 0.622(10) 1 d P B 1
H88A H 0.2979 -0.2788 0.4611 0.069 Uiso 0.622(10) 1 calc PR B 1
H88B H 0.2598 -0.1544 0.4662 0.069 Uiso 0.622(10) 1 calc PR B 1
C87' C 0.2945(6) -0.1756(9) 0.5426(5) 0.053(3) Uiso 0.378(10) 1 d P B 2
H87C H 0.2874 -0.2328 0.5787 0.063 Uiso 0.378(10) 1 calc PR B 2
H87D H 0.2536 -0.1566 0.5174 0.063 Uiso 0.378(10) 1 calc PR B 2
C88' C 0.3396(7) -0.2228(12) 0.4991(6) 0.080(4) Uiso 0.378(10) 1 d P B 2
H88C H 0.3226 -0.2970 0.4772 0.096 Uiso 0.378(10) 1 calc PR B 2
H88D H 0.3798 -0.2430 0.5256 0.096 Uiso 0.378(10) 1 calc PR B 2
O91 O 0.0751(7) 0.2423(17) 0.1072(6) 0.406(11) Uani 1 1 d D . .
C92 C 0.1124(8) 0.1353(16) 0.0872(11) 0.123(7) Uiso 0.386(15) 1 d PD C 1
H92A H 0.1346 0.0930 0.1257 0.148 Uiso 0.386(15) 1 calc PR C 1
H92B H 0.1421 0.1546 0.0537 0.148 Uiso 0.386(15) 1 calc PR C 1
C93 C 0.054(2) 0.071(2) 0.058(3) 0.69(11) Uiso 0.386(15) 1 d PD C 1
H93A H 0.0640 -0.0030 0.0339 0.828 Uiso 0.386(15) 1 calc PR C 1
H93B H 0.0248 0.0511 0.0924 0.828 Uiso 0.386(15) 1 calc PR C 1
C94 C 0.0298(11) 0.1622(19) 0.0148(10) 0.152(9) Uiso 0.386(15) 1 d PD C 1
H94A H -0.0146 0.1446 -0.0015 0.182 Uiso 0.386(15) 1 calc PR C 1
H94B H 0.0549 0.1673 -0.0241 0.182 Uiso 0.386(15) 1 calc PR C 1
C95 C 0.0333(11) 0.2785(17) 0.0521(11) 0.138(8) Uiso 0.386(15) 1 d PD C 1
H95A H 0.0514 0.3435 0.0263 0.166 Uiso 0.386(15) 1 calc PR C 1
H95B H -0.0083 0.3034 0.0656 0.166 Uiso 0.386(15) 1 calc PR C 1
C92' C 0.0316(14) 0.143(2) 0.0861(16) 0.38(2) Uiso 0.614(15) 1 d PD C 2
H92C H -0.0081 0.1711 0.0614 0.451 Uiso 0.614(15) 1 calc PR C 2
H92D H 0.0221 0.0904 0.1235 0.451 Uiso 0.614(15) 1 calc PR C 2
C93' C 0.0773(12) 0.0867(16) 0.0411(12) 0.225(11) Uiso 0.614(15) 1 d PD C 2
H93C H 0.1105 0.0400 0.0674 0.270 Uiso 0.614(15) 1 calc PR C 2
H93D H 0.0549 0.0337 0.0074 0.270 Uiso 0.614(15) 1 calc PR C 2
C94' C 0.1031(10) 0.1862(18) 0.0112(9) 0.208(9) Uiso 0.614(15) 1 d PD C 2
H94C H 0.0966 0.1795 -0.0380 0.250 Uiso 0.614(15) 1 calc PR C 2
H94D H 0.1490 0.1919 0.0245 0.250 Uiso 0.614(15) 1 calc PR C 2
C95' C 0.0706(11) 0.2903(15) 0.0338(8) 0.188(8) Uiso 0.614(15) 1 d PD C 2
H95C H 0.0941 0.3660 0.0290 0.226 Uiso 0.614(15) 1 calc PR C 2
H95D H 0.0266 0.2978 0.0133 0.226 Uiso 0.614(15) 1 calc PR C 2

loop_
_atom_site_aniso_label
_atom_site_aniso_U_11
_atom_site_aniso_U_22
_atom_site_aniso_U_33
_atom_site_aniso_U_23
_atom_site_aniso_U_13
_atom_site_aniso_U_12
B1 0.0467(18) 0.0451(19) 0.0438(17) 0.0057(14) 0.0063(14) 0.0077(15)
B2 0.0405(17) 0.0405(18) 0.0500(18) 0.0080(14) 0.0036(14) -0.0001(14)
B3 0.0476(18) 0.0385(17) 0.0409(16) -0.0003(13) 0.0070(13) -0.0006(14)
O1 0.0396(11) 0.0447(12) 0.0502(12) 0.0082(9) 0.0046(8) 0.0013(9)
O2 0.0386(11) 0.0428(12) 0.0648(13) 0.0110(10) 0.0050(9) 0.0010(9)
O3 0.0517(13) 0.0460(13) 0.0644(14) 0.0159(10) 0.0146(10) 0.0076(10)
Li1 0.050(3) 0.072(4) 0.081(4) 0.001(3) 0.000(3) -0.008(3)
N11 0.0617(17) 0.0589(18) 0.0459(15) -0.0032(13) 0.0021(12) 0.0178(14)
N12 0.0623(19) 0.083(2) 0.0640(19) -0.0136(17) -0.0082(15) 0.0109(17)
C13 0.089(3) 0.117(4) 0.073(3) -0.031(3) -0.025(2) 0.037(3)
C14 0.136(5) 0.120(5) 0.053(2) -0.008(3) -0.015(3) 0.062(4)
C15 0.108(3) 0.078(3) 0.0433(19) 0.0077(18) 0.002(2) 0.039(2)
N21 0.0481(14) 0.0440(14) 0.0437(13) 0.0059(11) 0.0055(11) -0.0007(11)
N22 0.0603(17) 0.0512(17) 0.0591(17) 0.0023(13) 0.0045(13) -0.0050(13)
C23 0.098(3) 0.051(2) 0.059(2) -0.0028(17) 0.006(2) -0.006(2)
C24 0.093(3) 0.053(2) 0.0519(19) 0.0034(16) 0.0132(18) 0.0064(19)
C25 0.0568(19) 0.0512(19) 0.0481(17) 0.0056(14) 0.0111(14) 0.0082(15)
C31 0.0398(15) 0.058(2) 0.0477(17) -0.0058(14) -0.0041(12) 0.0071(14)
C32 0.075(2) 0.088(3) 0.056(2) 0.000(2) 0.0197(18) 0.022(2)
C33 0.096(3) 0.126(5) 0.065(3) -0.002(3) 0.024(2) 0.028(3)
C34 0.084(3) 0.107(4) 0.084(3) -0.030(3) -0.010(3) 0.029(3)
C35 0.092(3) 0.075(3) 0.096(3) -0.029(3) -0.004(3) 0.021(2)
C36 0.061(2) 0.055(2) 0.078(2) -0.0114(18) -0.0024(18) 0.0116(17)
C41 0.0628(19) 0.0309(15) 0.0509(17) 0.0031(13) -0.0003(14) -0.0003(13)
C42 0.074(2) 0.055(2) 0.061(2) -0.0058(16) -0.0146(17) 0.0113(18)
C43 0.122(4) 0.076(3) 0.065(3) 0.000(2) -0.028(3) 0.009(3)
C44 0.166(6) 0.079(3) 0.056(2) 0.011(2) -0.019(3) -0.015(3)
C45 0.128(4) 0.075(3) 0.059(2) 0.010(2) 0.012(3) -0.024(3)
C46 0.078(2) 0.056(2) 0.0543(19) 0.0115(16) 0.0064(17) -0.0142(18)
C51 0.0533(18) 0.0506(18) 0.0393(15) -0.0070(13) 0.0086(13) -0.0119(14)
C52 0.0481(18) 0.075(2) 0.0552(19) -0.0117(17) 0.0069(14) -0.0120(17)
C53 0.052(2) 0.133(5) 0.072(3) -0.013(3) 0.0120(19) -0.023(2)
C54 0.076(3) 0.143(5) 0.081(3) 0.015(3) 0.010(2) -0.057(3)
C55 0.105(4) 0.098(4) 0.088(3) 0.027(3) 0.008(3) -0.049(3)
C56 0.084(3) 0.059(2) 0.067(2) 0.0093(18) 0.013(2) -0.019(2)
O61 0.0483(15) 0.089(2) 0.152(3) 0.031(2) 0.0137(17) -0.0039(14)
C63 0.110(5) 0.106(5) 0.228(9) 0.028(5) 0.023(5) -0.031(4)
Li2 0.058(3) 0.053(3) 0.040(2) -0.005(2) -0.001(2) -0.006(2)
O71 0.0714(17) 0.0750(18) 0.0612(15) -0.0027(13) -0.0103(12) -0.0220(13)
C72 0.089(3) 0.094(4) 0.107(4) -0.002(3) 0.002(3) -0.038(3)
C73 0.104(4) 0.079(4) 0.164(6) -0.048(4) 0.000(4) -0.008(3)
C74 0.120(5) 0.186(8) 0.104(5) -0.082(5) 0.009(4) -0.026(5)
C75 0.108(4) 0.156(6) 0.076(3) 0.022(3) -0.042(3) -0.047(4)
O81 0.0918(19) 0.0543(14) 0.0495(13) -0.0064(11) 0.0102(12) -0.0076(13)
O82 0.0869(18) 0.0650(16) 0.0449(12) 0.0047(11) 0.0066(12) -0.0051(13)
O83 0.109(2) 0.091(2) 0.0521(15) 0.0067(14) 0.0104(15) 0.0386(18)
O84 0.0950(19) 0.0598(15) 0.0432(12) 0.0018(11) 0.0108(12) -0.0084(14)
C83 0.096(3) 0.068(3) 0.070(2) 0.024(2) -0.004(2) 0.003(2)
C84 0.096(3) 0.069(3) 0.073(3) 0.015(2) 0.000(2) 0.015(2)
C85 0.147(6) 0.167(6) 0.094(4) 0.040(4) 0.074(4) 0.064(5)
C86 0.131(4) 0.075(3) 0.088(3) -0.001(3) 0.059(3) -0.006(3)
O91 0.318(14) 0.68(3) 0.225(11) -0.185(16) 0.055(11) -0.11(2)

loop_
_atom_type_symbol
_atom_type_description
_atom_type_scat_dispersion_real
_atom_type_scat_dispersion_imag
_atom_type_scat_source
C C 0.0033 0.0016 'International Tables Vol C Tables 4.2.6.8 and 6.1.1.4'
H H 0.0000 0.0000 'International Tables Vol C Tables 4.2.6.8 and 6.1.1.4'
B B 0.0013 0.0007 'International Tables Vol C Tables 4.2.6.8 and 6.1.1.4'
Li Li -0.0003 0.0001 'International Tables Vol C Tables 4.2.6.8 and 6.1.1.4'
N N 0.0061 0.0033 'International Tables Vol C Tables 4.2.6.8 and 6.1.1.4'
O O 0.0106 0.0060 'International Tables Vol C Tables 4.2.6.8 and 6.1.1.4'

loop_
_geom_angle_atom_site_label_1
_geom_angle_atom_site_label_2
_geom_angle_atom_site_label_3
_geom_angle
O1 B1 O3 114.5(3)
O1 B1 N11 106.7(3)
O3 B1 N11 105.2(2)
O1 B1 C31 112.8(3)
O3 B1 C31 110.2(3)
N11 B1 C31 106.7(2)
O1 B1 Li1 38.28(19)
O3 B1 Li1 136.3(3)
N11 B1 Li1 70.4(2)
C31 B1 Li1 112.6(3)
O1 B2 O2 115.1(2)
O1 B2 N21 106.7(2)
O2 B2 N21 104.7(2)
O1 B2 C41 112.8(3)
O2 B2 C41 109.6(3)
N21 B2 C41 107.3(2)
O1 B2 Li1 37.89(19)
O2 B2 Li1 135.7(3)
N21 B2 Li1 70.5(2)
C41 B2 Li1 113.8(2)
O2 B3 O3 123.2(3)
O2 B3 C51 117.7(3)
O3 B3 C51 119.1(3)
B1 O1 B2 123.1(2)
B1 O1 Li1 113.5(3)
B2 O1 Li1 114.1(3)
B3 O2 B2 121.4(2)
B3 O3 B1 121.7(3)
O1 Li1 O61 125.5(4)
O1 Li1 N12 89.7(3)
O61 Li1 N12 113.0(3)
O1 Li1 N22 89.6(3)
O61 Li1 N22 111.3(4)
N12 Li1 N22 125.3(4)
O1 Li1 N11 61.0(2)
O61 Li1 N11 128.3(3)
N12 Li1 N11 28.71(15)
N22 Li1 N11 120.2(3)
O1 Li1 B1 28.21(14)
O61 Li1 B1 128.4(4)
N12 Li1 B1 62.2(2)
N22 Li1 B1 110.0(3)
N11 Li1 B1 33.77(12)
O1 Li1 B2 28.02(13)
O61 Li1 B2 128.1(3)
N12 Li1 B2 109.4(3)
N22 Li1 B2 62.11(19)
N11 Li1 B2 82.4(2)
B1 Li1 B2 53.85(15)
C15 N11 N12 109.9(3)
C15 N11 B1 128.6(3)
N12 N11 B1 121.3(3)
C15 N11 Li1 155.2(3)
N12 N11 Li1 46.2(2)
B1 N11 Li1 75.8(2)
C13 N12 N11 106.3(4)
C13 N12 Li1 147.6(4)
N11 N12 Li1 105.1(3)
N12 C13 C14 110.6(5)
N12 C13 H13 124.7
C14 C13 H13 124.7
C15 C14 C13 104.1(4)
C15 C14 H14 127.9
C13 C14 H14 127.9
N11 C15 C14 109.1(5)
N11 C15 H15 125.5
C14 C15 H15 125.5
C25 N21 N22 110.2(3)
C25 N21 B2 128.4(3)
N22 N21 B2 121.4(2)
C23 N22 N21 105.9(3)
C23 N22 Li1 147.0(3)
N21 N22 Li1 104.7(3)
N22 C23 C24 111.2(4)
N22 C23 H23 124.4
C24 C23 H23 124.4
C25 C24 C23 103.1(3)
C25 C24 H24 128.5
C23 C24 H24 128.5
N21 C25 C24 109.7(3)
N21 C25 H25 125.1
C24 C25 H25 125.1
C32 C31 C36 116.0(3)
C32 C31 B1 122.5(3)
C36 C31 B1 121.4(3)
C31 C32 C33 119.7(5)
C31 C32 H32 120.1
C33 C32 H32 120.1
C34 C33 C32 121.6(5)
C34 C33 H33 119.2
C32 C33 H33 119.2
C35 C34 C33 119.7(5)
C35 C34 H34 120.1
C33 C34 H34 120.1
C34 C35 C36 119.0(5)
C34 C35 H35 120.5
C36 C35 H35 120.5
C35 C36 C31 123.9(5)
C35 C36 H36 118.0
C31 C36 H36 118.0
C46 C41 C42 115.8(3)
C46 C41 B2 122.7(3)
C42 C41 B2 121.4(3)
C43 C42 C41 122.1(5)
C43 C42 H42 119.0
C41 C42 H42 119.0
C44 C43 C42 120.6(5)
C44 C43 H43 119.7
C42 C43 H43 119.7
C43 C44 C45 119.7(4)
C43 C44 H44 120.1
C45 C44 H44 120.1
C44 C45 C46 120.8(5)
C44 C45 H45 119.6
C46 C45 H45 119.6
C45 C46 C41 120.9(4)
C45 C46 H46 119.5
C41 C46 H46 119.5
C52 C51 C56 117.3(3)
C52 C51 B3 121.2(3)
C56 C51 B3 121.5(3)
C53 C52 C51 121.8(4)
C53 C52 H52 119.1
C51 C52 H52 119.1
C54 C53 C52 119.5(5)
C54 C53 H53 120.2
C52 C53 H53 120.2
C55 C54 C53 120.0(4)
C55 C54 H54 120.0
C53 C54 H54 120.0
C54 C55 C56 120.9(5)
C54 C55 H55 119.5
C56 C55 H55 119.5
C55 C56 C51 120.5(5)
C55 C56 H56 119.7
C51 C56 H56 119.7
C65 O61 C62' 109.8(7)
C65 O61 C65' 27.4(6)
C62' O61 C65' 98.2(9)
C65 O61 C62 103.0(6)
C62' O61 C62 36.0(9)
C65' O61 C62 108.7(5)
C65 O61 Li1 129.4(5)
C62' O61 Li1 116.4(6)
C65' O61 Li1 122.8(5)
C62 O61 Li1 126.4(4)
O61 C62 C63 100.8(5)
O61 C62 H62A 111.6
C63 C62 H62A 111.6
O61 C62 H62B 111.6
C63 C62 H62B 111.6
H62A C62 H62B 109.4
O61 C62' C63 107.8(9)
O61 C62' H62C 110.2
C63 C62' H62C 110.2
O61 C62' H62D 110.2
C63 C62' H62D 110.2
H62C C62' H62D 108.5
C64 C63 C62' 101.1(10)
C64 C63 C64' 31.6(6)
C62' C63 C64' 107.1(8)
C64 C63 C62 109.5(6)
C62' C63 C62 35.5(9)
C64' C63 C62 96.0(8)
C64 C63 H63A 109.8
C62' C63 H63A 81.3
C64' C63 H63A 140.8
C62 C63 H63A 109.8
C64 C63 H63B 109.8
C62' C63 H63B 141.4
C64' C63 H63B 89.1
C62 C63 H63B 109.8
H63A C63 H63B 108.2
C64 C63 H63C 138.2
C62' C63 H63C 110.3
C64' C63 H63C 110.3
C62 C63 H63C 83.7
H63A C63 H63C 101.7
H63B C63 H63C 31.9
C64 C63 H63D 84.3
C62' C63 H63D 110.3
C64' C63 H63D 110.3
C62 C63 H63D 143.7
H63A C63 H63D 35.3
H63B C63 H63D 95.6
H63C C63 H63D 108.6
C63 C64 C65 104.5(7)
C63 C64 H64A 110.9
C65 C64 H64A 110.9
C63 C64 H64B 110.9
C65 C64 H64B 110.9
H64A C64 H64B 108.9
O61 C65 C64 96.6(7)
O61 C65 H65A 112.4
C64 C65 H65A 112.4
O61 C65 H65B 112.4
C64 C65 H65B 112.4
H65A C65 H65B 110.0
C63 C64' C65' 95.7(8)
C63 C64' H64C 112.6
C65' C64' H64C 112.6
C63 C64' H64D 112.6
C65' C64' H64D 112.6
H64C C64' H64D 110.1
O61 C65' C64' 98.4(8)
O61 C65' H65C 112.1
C64' C65' H65C 112.1
O61 C65' H65D 112.1
C64' C65' H65D 112.1
H65C C65' H65D 109.7
O71 Li2 O81 125.1(3)
O71 Li2 O83 117.0(3)
O81 Li2 O83 117.8(3)
O71 Li2 O84 105.4(3)
O81 Li2 O84 81.9(2)
O83 Li2 O84 80.6(2)
O71 Li2 O82 108.8(3)
O81 Li2 O82 81.5(2)
O83 Li2 O82 81.0(2)
O84 Li2 O82 145.7(3)
C72 O71 C75 107.6(3)
C72 O71 Li2 124.5(3)
C75 O71 Li2 123.7(3)
O71 C72 C73 107.9(5)
O71 C72 H72A 110.1
C73 C72 H72A 110.1
O71 C72 H72B 110.1
C73 C72 H72B 110.1
H72A C72 H72B 108.4
C74 C73 C72 105.4(5)
C74 C73 H73A 110.7
C72 C73 H73A 110.7
C74 C73 H73B 110.7
C72 C73 H73B 110.7
H73A C73 H73B 108.8
C73 C74 C75 104.6(4)
C73 C74 H74A 110.8
C75 C74 H74A 110.8
C73 C74 H74B 110.8
C75 C74 H74B 110.8
H74A C74 H74B 108.9
O71 C75 C74 103.0(5)
O71 C75 H75A 111.2
C74 C75 H75A 111.2
O71 C75 H75B 111.2
C74 C75 H75B 111.2
H75A C75 H75B 109.1
C81 O81 C88 91.0(5)
C81 O81 C88' 123.9(7)
C88 O81 C88' 37.6(5)
C81 O81 C81' 31.5(4)
C88 O81 C81' 118.6(5)
C88' O81 C81' 140.4(7)
C81 O81 Li2 109.0(4)
C88 O81 Li2 108.0(3)
C88' O81 Li2 108.1(5)
C81' O81 Li2 110.4(4)
C82 O82 C83 125.5(4)
C82 O82 C82' 26.8(4)
C83 O82 C82' 102.2(5)
C82 O82 Li2 107.4(3)
C83 O82 Li2 107.2(3)
C82' O82 Li2 107.2(4)
C84 O83 C85 112.9(4)
C84 O83 Li2 113.4(3)
C85 O83 Li2 111.9(3)
C86 O84 C87 124.4(5)
C86 O84 C87' 102.7(5)
C87 O84 C87' 24.4(4)
C86 O84 Li2 109.3(3)
C87 O84 Li2 107.2(3)
C87' O84 Li2 109.3(4)
O81 C81 C82 105.5(6)
O81 C81 H81A 110.6
C82 C81 H81A 110.6
O81 C81 H81B 110.6
C82 C81 H81B 110.6
H81A C81 H81B 108.8
O82 C82 C81 110.3(6)
O82 C82 H82A 109.6
C81 C82 H82A 109.6
O82 C82 H82B 109.6
C81 C82 H82B 109.6
H82A C82 H82B 108.1
C82' C81' O81 108.5(8)
C82' C81' H81C 110.0
O81 C81' H81C 110.0
C82' C81' H81D 110.0
O81 C81' H81D 110.0
H81C C81' H81D 108.4
C81' C82' O82 102.8(8)
C81' C82' H82C 111.2
O82 C82' H82C 111.2
C81' C82' H82D 111.2
O82 C82' H82D 111.2
H82C C82' H82D 109.1
O82 C83 C84 113.0(3)
O82 C83 H83A 109.0
C84 C83 H83A 109.0
O82 C83 H83B 109.0
C84 C83 H83B 109.0
H83A C83 H83B 107.8
O83 C84 C83 108.7(4)
O83 C84 H84A 110.0
C83 C84 H84A 110.0
O83 C84 H84B 110.0
C83 C84 H84B 110.0
H84A C84 H84B 108.3
C86 C85 O83 110.9(5)
C86 C85 H85A 109.5
O83 C85 H85A 109.5
C86 C85 H85B 109.5
O83 C85 H85B 109.5
H85A C85 H85B 108.0
C85 C86 O84 115.8(4)
C85 C86 H86A 108.3
O84 C86 H86A 108.3
C85 C86 H86B 108.3
O84 C86 H86B 108.3
H86A C86 H86B 107.4
O84 C87 C88 109.3(5)
O84 C87 H87A 109.8
C88 C87 H87A 109.8
O84 C87 H87B 109.8
C88 C87 H87B 109.8
H87A C87 H87B 108.3
O81 C88 C87 101.3(5)
O81 C88 H88A 111.5
C87 C88 H88A 111.5
O81 C88 H88B 111.5
C87 C88 H88B 111.5
H88A C88 H88B 109.3
C88' C87' O84 102.1(9)
C88' C87' H87C 111.3
O84 C87' H87C 111.3
C88' C87' H87D 111.3
O84 C87' H87D 111.3
H87C C87' H87D 109.2
C87' C88' O81 109.7(10)
C87' C88' H88C 109.7
O81 C88' H88C 109.7
C87' C88' H88D 109.7
O81 C88' H88D 109.7
H88C C88' H88D 108.2
C92' O91 C95' 90.1(14)
C92' O91 C95 69.9(16)
C95' O91 C95 35.1(11)
C92' O91 C92 70.2(16)
C95' O91 C92 90.4(11)
C95 O91 C92 108.8(12)
O91 C92 C93 92.8(17)
O91 C92 H92A 113.1
C93 C92 H92A 113.1
O91 C92 H92B 113.1
C93 C92 H92B 113.1
H92A C92 H92B 110.5
C94 C93 C92 97.6(18)
C94 C93 H93A 112.2
C92 C93 H93A 112.2
C94 C93 H93B 112.2
C92 C93 H93B 112.2
H93A C93 H93B 109.8
C93 C94 C95 108.6(17)
C93 C94 H94A 110.0
C95 C94 H94A 110.0
C93 C94 H94B 110.0
C95 C94 H94B 110.0
H94A C94 H94B 108.4
O91 C95 C94 98.4(12)
O91 C95 H95A 112.1
C94 C95 H95A 112.1
O91 C95 H95B 112.1
C94 C95 H95B 112.1
H95A C95 H95B 109.7
O91 C92' C93' 93.6(14)
O91 C92' H92C 113.0
C93' C92' H92C 113.0
O91 C92' H92D 113.0
C93' C92' H92D 113.0
H92C C92' H92D 110.4
C94' C93' C92' 103.0(13)
C94' C93' H93C 111.2
C92' C93' H93C 111.2
C94' C93' H93D 111.2
C92' C93' H93D 111.2
H93C C93' H93D 109.1
C93' C94' C95' 106.6(13)
C93' C94' H94C 110.4
C95' C94' H94C 110.4
C93' C94' H94D 110.4
C95' C94' H94D 110.4
H94C C94' H94D 108.6
O91 C95' C94' 91.8(12)
O91 C95' H95C 113.3
C94' C95' H95C 113.3
O91 C95' H95D 113.3
C94' C95' H95D 113.3
H95C C95' H95D 110.6

loop_
_geom_bond_atom_site_label_1
_geom_bond_atom_site_label_2
_geom_bond_distance
B1 O1 1.443(4)
B1 O3 1.469(4)
B1 N11 1.605(4)
B1 C31 1.623(5)
B1 Li1 2.800(8)
B2 O1 1.447(4)
B2 O2 1.464(4)
B2 N21 1.611(4)
B2 C41 1.625(5)
B2 Li1 2.812(7)
B3 O2 1.347(4)
B3 O3 1.353(4)
B3 C51 1.580(4)
O1 Li1 1.892(7)
Li1 O61 1.939(7)
Li1 N12 2.035(8)
Li1 N22 2.055(8)
Li1 N11 2.721(8)
N11 C15 1.347(5)
N11 N12 1.354(5)
N12 C13 1.346(6)
C13 C14 1.402(9)
C13 H13 0.9500
C14 C15 1.375(7)
C14 H14 0.9500
C15 H15 0.9500
N21 C25 1.348(4)
N21 N22 1.358(4)
N22 C23 1.340(5)
C23 C24 1.423(6)
C23 H23 0.9500
C24 C25 1.373(5)
C24 H24 0.9500
C25 H25 0.9500
C31 C32 1.380(5)
C31 C36 1.400(5)
C32 C33 1.399(6)
C32 H32 0.9500
C33 C34 1.380(8)
C33 H33 0.9500
C34 C35 1.337(8)
C34 H34 0.9500
C35 C36 1.376(6)
C35 H35 0.9500
C36 H36 0.9500
C41 C46 1.396(5)
C41 C42 1.410(5)
C42 C43 1.384(6)
C42 H42 0.9500
C43 C44 1.339(8)
C43 H43 0.9500
C44 C45 1.377(8)
C44 H44 0.9500
C45 C46 1.393(6)
C45 H45 0.9500
C46 H46 0.9500
C51 C52 1.392(5)
C51 C56 1.397(5)
C52 C53 1.384(5)
C52 H52 0.9500
C53 C54 1.382(8)
C53 H53 0.9500
C54 C55 1.357(8)
C54 H54 0.9500
C55 C56 1.390(6)
C55 H55 0.9500
C56 H56 0.9500
O61 C65 1.413(9)
O61 C62' 1.417(13)
O61 C65' 1.457(9)
O61 C62 1.469(7)
C62 C63 1.502(8)
C62 H62A 0.9900
C62 H62B 0.9900
C62' C63 1.417(13)
C62' H62C 0.9900
C62' H62D 0.9900
C63 C64 1.328(10)
C63 C64' 1.484(13)
C63 H63A 0.9900
C63 H63B 0.9900
C63 H63C 0.9900
C63 H63D 0.9900
C64 C65 1.634(11)
C64 H64A 0.9900
C64 H64B 0.9900
C65 H65A 0.9900
C65 H65B 0.9900
C64' C65' 1.567(13)
C64' H64C 0.9900
C64' H64D 0.9900
C65' H65C 0.9900
C65' H65D 0.9900
Li2 O71 1.893(6)
Li2 O81 2.014(6)
Li2 O83 2.021(6)
Li2 O84 2.069(6)
Li2 O82 2.096(6)
O71 C72 1.416(5)
O71 C75 1.423(5)
C72 C73 1.472(7)
C72 H72A 0.9900
C72 H72B 0.9900
C73 C74 1.454(9)
C73 H73A 0.9900
C73 H73B 0.9900
C74 C75 1.509(8)
C74 H74A 0.9900
C74 H74B 0.9900
C75 H75A 0.9900
C75 H75B 0.9900
O81 C81 1.418(8)
O81 C88 1.458(6)
O81 C88' 1.503(13)
O81 C81' 1.507(10)
O82 C82 1.428(7)
O82 C83 1.432(5)
O82 C82' 1.529(10)
O83 C84 1.395(5)
O83 C85 1.460(7)
O84 C86 1.409(6)
O84 C87 1.428(7)
O84 C87' 1.508(10)
C81 C82 1.493(11)
C81 H81A 0.9900
C81 H81B 0.9900
C82 H82A 0.9900
C82 H82B 0.9900
C81' C82' 1.462(15)
C81' H81C 0.9900
C81' H81D 0.9900
C82' H82C 0.9900
C82' H82D 0.9900
C83 C84 1.459(6)
C83 H83A 0.9900
C83 H83B 0.9900
C84 H84A 0.9900
C84 H84B 0.9900
C85 C86 1.357(8)
C85 H85A 0.9900
C85 H85B 0.9900
C86 H86A 0.9900
C86 H86B 0.9900
C87 C88 1.521(9)
C87 H87A 0.9900
C87 H87B 0.9900
C88 H88A 0.9900
C88 H88B 0.9900
C87' C88' 1.455(17)
C87' H87C 0.9900
C87' H87D 0.9900
C88' H88C 0.9900
C88' H88D 0.9900
O91 C92' 1.480(16)
O91 C95' 1.569(14)
O91 C95 1.417(14)
O91 C92 1.507(13)
C92 C93 1.509(18)
C92 H92A 0.9900
C92 H92B 0.9900
C93 C94 1.410(19)
C93 H93A 0.9900
C93 H93B 0.9900
C94 C95 1.497(15)
C94 H94A 0.9900
C94 H94B 0.9900
C95 H95A 0.9900
C95 H95B 0.9900
C92' C93' 1.525(16)
C92' H92C 0.9900
C92' H92D 0.9900
C93' C94' 1.398(16)
C93' H93C 0.9900
C93' H93D 0.9900
C94' C95' 1.446(14)
C94' H94C 0.9900
C94' H94D 0.9900
C95' H95C 0.9900
C95' H95D 0.9900

loop_
_geom_torsion_atom_site_label_1
_geom_torsion_atom_site_label_2
_geom_torsion_atom_site_label_3
_geom_torsion_atom_site_label_4
_geom_torsion
O3 B1 O1 B2 9.8(4)
N11 B1 O1 B2 125.7(3)
C31 B1 O1 B2 -117.4(3)
Li1 B1 O1 B2 144.6(4)
O3 B1 O1 Li1 -134.8(3)
N11 B1 O1 Li1 -18.9(4)
C31 B1 O1 Li1 98.0(3)
O2 B2 O1 B1 -11.2(4)
N21 B2 O1 B1 -126.8(3)
C41 B2 O1 B1 115.6(3)
Li1 B2 O1 B1 -144.4(4)
O2 B2 O1 Li1 133.3(3)
N21 B2 O1 Li1 17.6(4)
C41 B2 O1 Li1 -100.0(3)
O3 B3 O2 B2 2.1(5)
C51 B3 O2 B2 -178.4(3)
O1 B2 O2 B3 5.0(4)
N21 B2 O2 B3 121.8(3)
C41 B2 O2 B3 -123.4(3)
Li1 B2 O2 B3 44.8(5)
O2 B3 O3 B1 -3.6(5)
C51 B3 O3 B1 176.9(3)
O1 B1 O3 B3 -2.2(4)
N11 B1 O3 B3 -119.1(3)
C31 B1 O3 B3 126.3(3)
Li1 B1 O3 B3 -41.7(5)
B1 O1 Li1 O61 -106.4(4)
B2 O1 Li1 O61 105.8(4)
B1 O1 Li1 N12 12.1(4)
B2 O1 Li1 N12 -135.8(3)
B1 O1 Li1 N22 137.4(2)
B2 O1 Li1 N22 -10.4(4)
B1 O1 Li1 N11 12.0(2)
B2 O1 Li1 N11 -135.8(2)
B2 O1 Li1 B1 -147.9(4)
B1 O1 Li1 B2 147.9(4)
O3 B1 Li1 O1 69.1(4)
N11 B1 Li1 O1 160.8(4)
C31 B1 Li1 O1 -98.7(3)
O1 B1 Li1 O61 95.3(5)
O3 B1 Li1 O61 164.5(4)
N11 B1 Li1 O61 -103.9(4)
C31 B1 Li1 O61 -3.4(5)
O1 B1 Li1 N12 -166.3(4)
O3 B1 Li1 N12 -97.2(4)
N11 B1 Li1 N12 -5.49(19)
C31 B1 Li1 N12 95.0(3)
O1 B1 Li1 N22 -46.0(3)
O3 B1 Li1 N22 23.1(5)
N11 B1 Li1 N22 114.8(3)
C31 B1 Li1 N22 -144.7(3)
O1 B1 Li1 N11 -160.8(4)
O3 B1 Li1 N11 -91.7(4)
C31 B1 Li1 N11 100.5(3)
O1 B1 Li1 B2 -18.0(2)
O3 B1 Li1 B2 51.1(4)
N11 B1 Li1 B2 142.8(2)
C31 B1 Li1 B2 -116.7(2)
O2 B2 Li1 O1 -70.8(4)
N21 B2 Li1 O1 -162.1(4)
C41 B2 Li1 O1 97.0(3)
O1 B2 Li1 O61 -95.7(5)
O2 B2 Li1 O61 -166.5(4)
N21 B2 Li1 O61 102.3(4)
C41 B2 Li1 O61 1.4(5)
O1 B2 Li1 N12 47.7(3)
O2 B2 Li1 N12 -23.1(5)
N21 B2 Li1 N12 -114.4(3)
C41 B2 Li1 N12 144.7(3)
O1 B2 Li1 N22 168.2(4)
O2 B2 Li1 N22 97.4(4)
N21 B2 Li1 N22 6.09(17)
C41 B2 Li1 N22 -94.8(3)
O1 B2 Li1 N11 38.0(2)
O2 B2 Li1 N11 -32.8(4)
N21 B2 Li1 N11 -124.1(2)
C41 B2 Li1 N11 135.0(2)
O1 B2 Li1 B1 18.1(2)
O2 B2 Li1 B1 -52.7(4)
N21 B2 Li1 B1 -143.9(2)
C41 B2 Li1 B1 115.2(3)
O1 B1 N11 C15 -163.3(3)
O3 B1 N11 C15 -41.2(4)
C31 B1 N11 C15 75.8(4)
Li1 B1 N11 C15 -175.6(4)
O1 B1 N11 N12 20.8(4)
O3 B1 N11 N12 142.9(3)
C31 B1 N11 N12 -100.0(3)
Li1 B1 N11 N12 8.6(3)
O1 B1 N11 Li1 12.3(2)
O3 B1 N11 Li1 134.3(3)
C31 B1 N11 Li1 -108.6(3)
O1 Li1 N11 C15 161.5(6)
O61 Li1 N11 C15 -84.4(8)
N12 Li1 N11 C15 -18.5(7)
N22 Li1 N11 C15 90.8(7)
B1 Li1 N11 C15 171.7(7)
B2 Li1 N11 C15 142.2(6)
O1 Li1 N11 N12 179.9(4)
O61 Li1 N11 N12 -65.9(4)
N22 Li1 N11 N12 109.3(5)
B1 Li1 N11 N12 -169.9(3)
B2 Li1 N11 N12 160.6(4)
O1 Li1 N11 B1 -10.2(2)
O61 Li1 N11 B1 103.9(4)
N12 Li1 N11 B1 169.9(3)
N22 Li1 N11 B1 -80.9(3)
B2 Li1 N11 B1 -29.50(19)
C15 N11 N12 C13 0.2(4)
B1 N11 N12 C13 176.8(3)
Li1 N11 N12 C13 -171.7(4)
C15 N11 N12 Li1 171.9(3)
B1 N11 N12 Li1 -11.5(4)
O1 Li1 N12 C13 164.9(6)
O61 Li1 N12 C13 -66.1(8)
N22 Li1 N12 C13 75.6(8)
N11 Li1 N12 C13 165.0(8)
B1 Li1 N12 C13 171.3(7)
B2 Li1 N12 C13 144.6(6)
O1 Li1 N12 N11 -0.1(3)
O61 Li1 N12 N11 128.9(4)
N22 Li1 N12 N11 -89.4(4)
B1 Li1 N12 N11 6.4(2)
B2 Li1 N12 N11 -20.4(4)
N11 N12 C13 C14 0.0(5)
Li1 N12 C13 C14 -164.9(6)
N12 C13 C14 C15 -0.2(5)
N12 N11 C15 C14 -0.3(5)
B1 N11 C15 C14 -176.6(3)
Li1 N11 C15 C14 13.8(9)
C13 C14 C15 N11 0.3(5)
O1 B2 N21 C25 159.4(3)
O2 B2 N21 C25 37.1(4)
C41 B2 N21 C25 -79.4(4)
Li1 B2 N21 C25 170.8(3)
O1 B2 N21 N22 -21.0(3)
O2 B2 N21 N22 -143.3(3)
C41 B2 N21 N22 100.2(3)
Li1 B2 N21 N22 -9.6(3)
C25 N21 N22 C23 -0.1(4)
B2 N21 N22 C23 -179.7(3)
C25 N21 N22 Li1 -167.5(3)
B2 N21 N22 Li1 12.8(4)
O1 Li1 N22 C23 -158.9(5)
O61 Li1 N22 C23 72.7(7)
N12 Li1 N22 C23 -69.5(7)
N11 Li1 N22 C23 -103.3(6)
B1 Li1 N22 C23 -139.0(5)
B2 Li1 N22 C23 -164.5(6)
O1 Li1 N22 N21 -1.5(3)
O61 Li1 N22 N21 -129.9(3)
N12 Li1 N22 N21 87.9(4)
N11 Li1 N22 N21 54.1(4)
B1 Li1 N22 N21 18.4(4)
B2 Li1 N22 N21 -7.0(2)
N21 N22 C23 C24 0.0(4)
Li1 N22 C23 C24 157.3(5)
N22 C23 C24 C25 0.0(4)
N22 N21 C25 C24 0.1(4)
B2 N21 C25 C24 179.7(3)
C23 C24 C25 N21 -0.1(4)
O1 B1 C31 C32 -9.1(5)
O3 B1 C31 C32 -138.5(3)
N11 B1 C31 C32 107.8(4)
Li1 B1 C31 C32 32.6(4)
O1 B1 C31 C36 171.3(3)
O3 B1 C31 C36 41.9(4)
N11 B1 C31 C36 -71.8(4)
Li1 B1 C31 C36 -147.0(3)
C36 C31 C32 C33 -0.6(6)
B1 C31 C32 C33 179.8(4)
C31 C32 C33 C34 1.5(7)
C32 C33 C34 C35 -0.8(8)
C33 C34 C35 C36 -0.7(8)
C34 C35 C36 C31 1.7(7)
C32 C31 C36 C35 -1.0(6)
B1 C31 C36 C35 178.7(4)
O1 B2 C41 C46 29.0(4)
O2 B2 C41 C46 158.6(3)
N21 B2 C41 C46 -88.3(4)
Li1 B2 C41 C46 -12.4(4)
O1 B2 C41 C42 -151.2(3)
O2 B2 C41 C42 -21.5(4)
N21 B2 C41 C42 91.6(3)
Li1 B2 C41 C42 167.4(3)
C46 C41 C42 C43 1.0(5)
B2 C41 C42 C43 -178.9(4)
C41 C42 C43 C44 0.8(7)
C42 C43 C44 C45 -2.0(8)
C43 C44 C45 C46 1.4(8)
C44 C45 C46 C41 0.5(7)
C42 C41 C46 C45 -1.6(5)
B2 C41 C46 C45 178.3(4)
O2 B3 C51 C52 12.9(4)
O3 B3 C51 C52 -167.6(3)
O2 B3 C51 C56 -169.0(3)
O3 B3 C51 C56 10.5(5)
C56 C51 C52 C53 -0.9(5)
B3 C51 C52 C53 177.3(3)
C51 C52 C53 C54 1.0(6)
C52 C53 C54 C55 0.1(7)
C53 C54 C55 C56 -1.1(8)
C54 C55 C56 C51 1.1(7)
C52 C51 C56 C55 -0.1(6)
B3 C51 C56 C55 -178.3(4)
O1 Li1 O61 C65 92.2(9)
N12 Li1 O61 C65 -15.0(10)
N22 Li1 O61 C65 -162.1(8)
N11 Li1 O61 C65 13.4(10)
B1 Li1 O61 C65 56.9(9)
B2 Li1 O61 C65 127.3(8)
O1 Li1 O61 C62' -114.0(12)
N12 Li1 O61 C62' 138.7(12)
N22 Li1 O61 C62' -8.4(12)
N11 Li1 O61 C62' 167.2(12)
B1 Li1 O61 C62' -149.4(12)
B2 Li1 O61 C62' -79.0(12)
O1 Li1 O61 C65' 125.3(8)
N12 Li1 O61 C65' 18.1(8)
N22 Li1 O61 C65' -129.0(7)
N11 Li1 O61 C65' 46.5(8)
B1 Li1 O61 C65' 90.0(8)
B2 Li1 O61 C65' 160.4(7)
O1 Li1 O61 C62 -73.1(7)
N12 Li1 O61 C62 179.6(5)
N22 Li1 O61 C62 32.5(7)
N11 Li1 O61 C62 -151.9(5)
B1 Li1 O61 C62 -108.4(6)
B2 Li1 O61 C62 -38.0(7)
C65 O61 C62 C63 45.8(9)
C62' O61 C62 C63 -60.0(10)
C65' O61 C62 C63 17.9(9)
Li1 O61 C62 C63 -145.8(5)
C65 O61 C62' C63 -14(2)
C65' O61 C62' C63 -39.3(17)
C62 O61 C62' C63 71.3(13)
Li1 O61 C62' C63 -172.4(10)
O61 C62' C63 C64 38.3(17)
O61 C62' C63 C64' 6.3(19)
O61 C62' C63 C62 -69.7(13)
O61 C62 C63 C64 -20.5(10)
O61 C62 C63 C62' 61.3(10)
O61 C62 C63 C64' -49.8(9)
C62' C63 C64 C65 -44.9(13)
C64' C63 C64 C65 59.7(11)
C62 C63 C64 C65 -9.0(12)
C62' O61 C65 C64 -11.9(16)
C65' O61 C65 C64 56.7(11)
C62 O61 C65 C64 -48.8(10)
Li1 O61 C65 C64 143.2(6)
C63 C64 C65 O61 36.3(12)
C64 C63 C64' C65' -56.7(11)
C62' C63 C64' C65' 26.7(15)
C62 C63 C64' C65' 61.2(11)
C65 O61 C65' C64' -62.8(12)
C62' O61 C65' C64' 55.0(14)
C62 O61 C65' C64' 19.5(11)
Li1 O61 C65' C64' -176.1(8)
C63 C64' C65' O61 -50.0(12)
O81 Li2 O71 C72 114.0(5)
O83 Li2 O71 C72 -68.1(5)
O84 Li2 O71 C72 -155.2(4)
O82 Li2 O71 C72 21.2(5)
O81 Li2 O71 C75 -91.8(5)
O83 Li2 O71 C75 86.1(5)
O84 Li2 O71 C75 -1.0(6)
O82 Li2 O71 C75 175.5(4)
C75 O71 C72 C73 -19.0(6)
Li2 O71 C72 C73 138.7(4)
O71 C72 C73 C74 -2.7(7)
C72 C73 C74 C75 21.8(7)
C72 O71 C75 C74 32.0(6)
Li2 O71 C75 C74 -125.9(5)
C73 C74 C75 O71 -33.1(7)
O71 Li2 O81 C81 -132.1(5)
O83 Li2 O81 C81 50.0(5)
O84 Li2 O81 C81 124.8(5)
O82 Li2 O81 C81 -25.1(5)
O71 Li2 O81 C88 130.3(4)
O83 Li2 O81 C88 -47.6(4)
O84 Li2 O81 C88 27.2(4)
O82 Li2 O81 C88 -122.7(3)
O71 Li2 O81 C88' 90.8(7)
O83 Li2 O81 C88' -87.2(6)
O84 Li2 O81 C88' -12.4(6)
O82 Li2 O81 C88' -162.3(6)
O71 Li2 O81 C81' -98.6(6)
O83 Li2 O81 C81' 83.4(6)
O84 Li2 O81 C81' 158.2(5)
O82 Li2 O81 C81' 8.3(6)
O71 Li2 O82 C82 119.0(5)
O81 Li2 O82 C82 -5.3(5)
O83 Li2 O82 C82 -125.4(4)
O84 Li2 O82 C82 -67.2(7)
O71 Li2 O82 C83 -103.7(3)
O81 Li2 O82 C83 132.0(3)
O83 Li2 O82 C83 11.9(3)
O84 Li2 O82 C83 70.1(6)
O71 Li2 O82 C82' 147.1(5)
O81 Li2 O82 C82' 22.8(5)
O83 Li2 O82 C82' -97.3(5)
O84 Li2 O82 C82' -39.0(8)
O71 Li2 O83 C84 119.4(4)
O81 Li2 O83 C84 -62.5(4)
O84 Li2 O83 C84 -138.0(3)
O82 Li2 O83 C84 12.9(4)
O71 Li2 O83 C85 -111.5(5)
O81 Li2 O83 C85 66.6(5)
O84 Li2 O83 C85 -9.0(5)
O82 Li2 O83 C85 141.9(4)
O71 Li2 O84 C86 105.2(4)
O81 Li2 O84 C86 -130.5(3)
O83 Li2 O84 C86 -10.4(4)
O82 Li2 O84 C86 -68.8(6)
O71 Li2 O84 C87 -117.5(4)
O81 Li2 O84 C87 6.8(4)
O83 Li2 O84 C87 126.9(4)
O82 Li2 O84 C87 68.5(7)
O71 Li2 O84 C87' -143.1(6)
O81 Li2 O84 C87' -18.8(6)
O83 Li2 O84 C87' 101.3(6)
O82 Li2 O84 C87' 42.9(8)
C88 O81 C81 C82 158.6(6)
C88' O81 C81 C82 178.0(7)
C81' O81 C81 C82 -49.1(9)
Li2 O81 C81 C82 49.2(7)
C83 O82 C82 C81 -93.5(7)
C82' O82 C82 C81 -60.1(11)
Li2 O82 C82 C81 33.7(8)
O81 C81 C82 O82 -55.6(9)
C81 O81 C81' C82' 53.0(10)
C88 O81 C81' C82' 84.9(9)
C88' O81 C81' C82' 125.6(11)
Li2 O81 C81' C82' -40.3(10)
O81 C81' C82' O82 58.0(10)
C82 O82 C82' C81' 45.3(10)
C83 O82 C82' C81' -161.9(7)
Li2 O82 C82' C81' -49.3(9)
C82 O82 C83 C84 92.7(6)
C82' O82 C83 C84 78.0(6)
Li2 O82 C83 C84 -34.6(5)
C85 O83 C84 C83 -163.0(5)
Li2 O83 C84 C83 -34.5(5)
O82 C83 C84 O83 46.4(5)
C84 O83 C85 C86 157.3(5)
Li2 O83 C85 C86 28.0(8)
O83 C85 C86 O84 -39.2(9)
C87 O84 C86 C85 -97.5(7)
C87' O84 C86 C85 -85.2(7)
Li2 O84 C86 C85 30.8(7)
C86 O84 C87 C88 90.5(6)
C87' O84 C87 C88 60.3(12)
Li2 O84 C87 C88 -38.7(7)
C81 O81 C88 C87 -162.9(5)
C88' O81 C88 C87 44.1(9)
C81' O81 C88 C87 -178.9(6)
Li2 O81 C88 C87 -52.5(5)
O84 C87 C88 O81 60.8(7)
C86 O84 C87' C88' 161.6(8)
C87 O84 C87' C88' -43.5(11)
Li2 O84 C87' C88' 45.6(10)
O84 C87' C88' O81 -58.2(11)
C81 O81 C88' C87' -85.2(11)
C88 O81 C88' C87' -52.2(9)
C81' O81 C88' C87' -122.1(11)
Li2 O81 C88' C87' 44.0(11)
C92' O91 C92 C93 10(2)
C95' O91 C92 C93 -80(2)
C95 O91 C92 C93 -49(2)
O91 C92 C93 C94 54(3)
C92 C93 C94 C95 -46(4)
C92' O91 C95 C94 -36.9(17)
C95' O91 C95 C94 85(2)
C92 O91 C95 C94 23(2)
C93 C94 C95 O91 15(3)
C95' O91 C92' C93' 64.3(19)
C95 O91 C92' C93' 93.7(19)
C92 O91 C92' C93' -26.1(17)
O91 C92' C93' C94' -40(3)
C92' C93' C94' C95' -4(3)
C92' O91 C95' C94' -67.2(17)
C95 O91 C95' C94' -120(2)
C92 O91 C95' C94' 3.0(16)
C93' C94' C95' O91 44(2)
